data_4303494
loop_
_publ_author_name
'Haisheng Xu'
'Lili Li'
'Bin Liu'
'Ganglin Xue'
'Huaiming Hu'
'Feng Fu'
'Jiwu Wang'

_publ_section_title
;
AsMo7O27-Bridged Dinuclear Sandwich-Type Heteropolymolybdates of Cr(III)
and Fe(III): Magnetism of [MM'(AsMo7O27)2]12- with MM' = FeFe, CrFe,
and CrCr
;
_journal_name_full 'Inorganic Chemistry'
_journal_page_first 10275
_journal_page_last 10280
_journal_paper_doi 10.1021/ic901416m
_journal_volume 48
_journal_year 2009
_chemical_formula_sum 'As2 Cr Fe H74 Mo14 N12 O67'
_chemical_formula_weight 2915.56
_chemical_name_systematic
; 
 ? 
;
_space_group_IT_number 14
_symmetry_cell_setting monoclinic
_symmetry_space_group_name_Hall '-P 2yn'
_symmetry_space_group_name_H-M 'P 1 21/n 1'
_atom_sites_solution_hydrogens none
_atom_sites_solution_primary direct
_atom_sites_solution_secondary difmap
_audit_creation_method SHELXL-97
_cell_angle_alpha 90.00
_cell_angle_beta 91.830(4)
_cell_angle_gamma 90.00
_cell_formula_units_Z 2
_cell_length_a 11.342(3)
_cell_length_b 19.391(5)
_cell_length_c 16.240(4)
_cell_measurement_temperature 293(2)
_cell_volume 3569.9(16)
_computing_cell_refinement 'Bruker SMART'
_computing_data_collection 'Bruker SMART'
_computing_data_reduction 'Bruker SAINT'
_computing_molecular_graphics 'Bruker SHELXTL'
_computing_publication_material 'Bruker SHELXTL'
_computing_structure_refinement 'SHELXL-97 (Sheldrick, 1997)'
_computing_structure_solution 'SHELXS-97 (Sheldrick, 1990)'
_diffrn_ambient_temperature 293(2)
_diffrn_measured_fraction_theta_full 0.996
_diffrn_measured_fraction_theta_max 0.996
_diffrn_measurement_device_type 'CCD area detector'
_diffrn_measurement_method 'phi and omega scans'
_diffrn_radiation_monochromator graphite
_diffrn_radiation_source 'fine-focus sealed tube'
_diffrn_radiation_type MoK\a
_diffrn_radiation_wavelength 0.71073
_diffrn_reflns_av_R_equivalents 0.0541
_diffrn_reflns_av_sigmaI/netI 0.0757
_diffrn_reflns_limit_h_max 13
_diffrn_reflns_limit_h_min -13
_diffrn_reflns_limit_k_max 23
_diffrn_reflns_limit_k_min -19
_diffrn_reflns_limit_l_max 19
_diffrn_reflns_limit_l_min -15
_diffrn_reflns_number 17631
_diffrn_reflns_theta_full 25.10
_diffrn_reflns_theta_max 25.10
_diffrn_reflns_theta_min 1.64
_diffrn_standards_decay_% 0
_diffrn_standards_interval_count 0
_diffrn_standards_interval_time 0
_diffrn_standards_number 0
_exptl_absorpt_coefficient_mu 3.752
_exptl_absorpt_correction_T_max 0.798
_exptl_absorpt_correction_T_min 0.704
_exptl_absorpt_correction_type multi-scan
_exptl_absorpt_process_details sadabs
_exptl_crystal_colour brown
_exptl_crystal_density_diffrn 2.712
_exptl_crystal_density_method 'not measured'
_exptl_crystal_description block
_exptl_crystal_F_000 2796
_exptl_crystal_size_max 0.11
_exptl_crystal_size_mid 0.08
_exptl_crystal_size_min 0.06
_refine_diff_density_max 1.861
_refine_diff_density_min -1.005
_refine_diff_density_rms 0.227
_refine_ls_extinction_method none
_refine_ls_goodness_of_fit_ref 0.986
_refine_ls_hydrogen_treatment none
_refine_ls_matrix_type full
_refine_ls_number_parameters 381
_refine_ls_number_reflns 6337
_refine_ls_number_restraints 0
_refine_ls_restrained_S_all 0.986
_refine_ls_R_factor_all 0.0799
_refine_ls_R_factor_gt 0.0510
_refine_ls_shift/su_max 0.000
_refine_ls_shift/su_mean 0.000
_refine_ls_structure_factor_coef Fsqd
_refine_ls_weighting_details 'calc w=1/[\s^2^(Fo^2^)+(0.0837P)^2^+0.0000P] where P=(Fo^2^+2Fc^2^)/3'
_refine_ls_weighting_scheme calc
_refine_ls_wR_factor_gt 0.1382
_refine_ls_wR_factor_ref 0.1481
_reflns_number_gt 4028
_reflns_number_total 6337
_reflns_threshold_expression >2sigma(I)
_cod_data_source_file ic901416m_si_003.cif
_cod_data_source_block xb2667m
_cod_original_cell_volume 3570.1(15)
_cod_original_formula_sum 'H74 As2 Cr Fe Mo14 N12 O67'
_cod_database_code 4303494

loop_
_symmetry_equiv_pos_as_xyz
'x, y, z'
'-x+1/2, y+1/2, -z+1/2'
'-x, -y, -z'
'x-1/2, -y-1/2, z-1/2'

loop_
_atom_site_label
_atom_site_type_symbol
_atom_site_fract_x
_atom_site_fract_y
_atom_site_fract_z
_atom_site_U_iso_or_equiv
_atom_site_adp_type
_atom_site_occupancy
_atom_site_symmetry_multiplicity
_atom_site_calc_flag
_atom_site_refinement_flags
_atom_site_disorder_assembly
_atom_site_disorder_group
As1 As 0.40336(9) 0.10986(5) 0.61279(6) 0.0230(3) Uani 1 1 d . . .
Cr1 Cr 0.43394(14) -0.05570(7) 0.54840(9) 0.0251(4) Uani 0.50 1 d P . .
Fe1 Fe 0.43394(14) -0.05570(7) 0.54840(9) 0.0251(4) Uani 0.50 1 d P . .
Mo1 Mo 0.54780(9) 0.24783(4) 0.71089(6) 0.0300(2) Uani 1 1 d . . .
Mo2 Mo 0.73725(8) 0.11760(4) 0.61643(6) 0.0271(2) Uani 1 1 d . . .
Mo3 Mo 0.39610(9) 0.11196(4) 0.82963(6) 0.0302(2) Uani 1 1 d . . .
Mo4 Mo 0.57622(8) -0.02170(4) 0.73710(5) 0.0272(2) Uani 1 1 d . . .
Mo5 Mo 0.27544(9) -0.02154(4) 0.73267(6) 0.0304(3) Uani 1 1 d . . .
Mo6 Mo 0.69147(9) 0.12050(5) 0.81442(6) 0.0319(3) Uani 1 1 d . . .
Mo7 Mo 0.43054(9) -0.23456(4) 0.49153(6) 0.0293(3) Uani 1 1 d . . .
O1 O 0.4357(6) -0.1562(3) 0.5522(4) 0.0307(17) Uani 1 1 d . . .
O2 O 0.3581(7) -0.2915(3) 0.5537(4) 0.041(2) Uani 1 1 d . . .
O3 O 0.5751(7) -0.2600(4) 0.4979(5) 0.043(2) Uani 1 1 d . . .
O4 O 0.1977(8) -0.0889(4) 0.7729(5) 0.051(2) Uani 1 1 d . . .
O5 O 0.1627(7) 0.0358(4) 0.7061(5) 0.043(2) Uani 1 1 d . . .
O6 O 0.3154(7) 0.0296(3) 0.8387(4) 0.0368(19) Uani 1 1 d . . .
O7 O 0.4463(7) -0.0623(3) 0.7766(4) 0.0341(18) Uani 1 1 d . . .
O8 O 0.3154(6) -0.0543(3) 0.6342(4) 0.0311(17) Uani 1 1 d . . .
O9 O 0.5618(6) -0.0535(3) 0.6339(4) 0.0309(17) Uani 1 1 d . . .
O10 O 0.6877(6) -0.0710(3) 0.7791(4) 0.0361(18) Uani 1 1 d . . .
O11 O 0.4155(7) 0.1310(4) 0.9322(4) 0.045(2) Uani 1 1 d . . .
O12 O 0.2850(7) 0.1638(3) 0.7927(4) 0.0386(19) Uani 1 1 d . . .
O13 O 0.5196(7) 0.1695(3) 0.7831(4) 0.0323(17) Uani 1 1 d . . .
O14 O 0.6898(7) 0.1743(4) 0.8977(4) 0.044(2) Uani 1 1 d . . .
O15 O 0.6047(7) 0.3075(4) 0.7828(5) 0.047(2) Uani 1 1 d . . .
O16 O 0.6061(7) 0.2863(3) 0.6144(4) 0.0359(18) Uani 1 1 d . . .
O17 O 0.7400(6) 0.1935(3) 0.5546(4) 0.0289(16) Uani 1 1 d . . .
O18 O 0.8829(6) 0.0988(4) 0.6357(5) 0.041(2) Uani 1 1 d . . .
O19 O 0.8240(7) 0.0766(4) 0.8288(5) 0.043(2) Uani 1 1 d . . .
O20 O 0.6932(6) 0.0583(3) 0.5376(4) 0.0283(16) Uani 1 1 d . . .
O21 O 0.4466(6) 0.0477(3) 0.5394(4) 0.0246(16) Uani 1 1 d . . .
O22 O 0.4199(6) 0.0589(3) 0.7055(4) 0.0257(16) Uani 1 1 d . . .
O23 O 0.5723(6) 0.0520(3) 0.8390(4) 0.0305(17) Uani 1 1 d . . .
O24 O 0.5365(6) 0.1606(3) 0.6160(4) 0.0219(15) Uani 1 1 d . . .
O25 O 0.6664(6) 0.0594(3) 0.7016(4) 0.0289(17) Uani 1 1 d . . .
O26 O 0.4004(7) 0.2673(3) 0.6969(5) 0.0403(19) Uani 1 1 d . . .
O27 O 0.7194(6) 0.1826(3) 0.7253(4) 0.0328(17) Uani 1 1 d . . .
O101 O 0.1982(10) 0.8057(6) 0.6388(7) 0.093(3) Uiso 1 1 d . . .
O102 O 0.9289(9) 0.9635(5) 0.7205(6) 0.083(3) Uiso 1 1 d . . .
O103 O 0.8044(10) 0.9225(6) 0.5709(7) 0.095(4) Uiso 1 1 d . . .
O104 O 0.6731(11) 0.8067(6) 0.6435(7) 0.109(4) Uiso 1 1 d . . .
O105 O 0.3489(12) 0.1763(6) 0.0928(8) 0.112(4) Uiso 1 1 d . . .
O106 O 0.5107(12) 0.2745(7) 0.9620(8) 0.126(5) Uiso 1 1 d . . .
O107 O 0.5913(15) 0.0720(8) 0.0449(10) 0.164(6) Uiso 1 1 d . . .
O108 O 0.075(2) 0.0865(10) 0.8759(14) 0.218(9) Uiso 1 1 d . . .
O109 O 0.0714(17) 0.9410(9) 0.5571(12) 0.192(8) Uiso 1 1 d . . .
O110 O 0.723(2) 0.9657(11) 0.9646(14) 0.235(10) Uiso 1 1 d . . .
O111 O 0.689(3) 0.6275(13) 0.4362(17) 0.124(9) Uiso 0.50 1 d P . .
O112 O 0.4605(17) 0.5757(9) 0.3964(11) 0.190(8) Uiso 1 1 d . . .
O113 O 0.897(2) 0.8777(12) 0.4267(16) 0.113(8) Uiso 0.50 1 d P . .
O114 O 0.006(3) 0.2922(13) 0.7387(17) 0.121(9) Uiso 0.50 1 d P . .

loop_
_atom_site_aniso_label
_atom_site_aniso_U_11
_atom_site_aniso_U_22
_atom_site_aniso_U_33
_atom_site_aniso_U_23
_atom_site_aniso_U_13
_atom_site_aniso_U_12
As1 0.0291(6) 0.0184(5) 0.0220(6) -0.0007(4) 0.0090(5) 0.0015(4)
Cr1 0.0322(10) 0.0191(7) 0.0246(9) 0.0001(6) 0.0103(7) -0.0004(6)
Fe1 0.0322(10) 0.0191(7) 0.0246(9) 0.0001(6) 0.0103(7) -0.0004(6)
Mo1 0.0434(6) 0.0203(4) 0.0268(5) -0.0033(4) 0.0092(4) 0.0002(4)
Mo2 0.0302(5) 0.0238(4) 0.0276(5) -0.0006(4) 0.0078(4) -0.0014(4)
Mo3 0.0388(6) 0.0282(5) 0.0243(5) -0.0045(4) 0.0125(4) -0.0013(4)
Mo4 0.0351(6) 0.0227(5) 0.0241(5) 0.0020(4) 0.0062(4) 0.0019(4)
Mo5 0.0365(6) 0.0272(5) 0.0287(5) -0.0030(4) 0.0167(4) -0.0052(4)
Mo6 0.0369(6) 0.0323(5) 0.0265(5) -0.0009(4) -0.0004(5) -0.0023(4)
Mo7 0.0429(6) 0.0190(4) 0.0264(5) 0.0014(4) 0.0093(5) 0.0003(4)
O1 0.043(5) 0.025(4) 0.025(4) 0.002(3) 0.007(3) 0.003(3)
O2 0.064(6) 0.028(4) 0.033(4) 0.010(3) 0.016(4) -0.005(4)
O3 0.044(5) 0.041(4) 0.043(5) -0.006(4) 0.006(4) 0.016(4)
O4 0.073(7) 0.041(5) 0.043(5) -0.006(4) 0.031(5) -0.026(4)
O5 0.039(5) 0.046(5) 0.046(5) -0.010(4) 0.012(4) 0.011(4)
O6 0.054(5) 0.040(4) 0.018(4) 0.003(3) 0.021(4) -0.007(4)
O7 0.058(5) 0.020(4) 0.025(4) 0.005(3) 0.011(4) -0.002(3)
O8 0.035(5) 0.037(4) 0.022(4) -0.001(3) 0.010(3) -0.007(3)
O9 0.043(5) 0.023(3) 0.027(4) -0.001(3) 0.001(4) 0.001(3)
O10 0.035(5) 0.040(4) 0.034(4) 0.012(3) 0.006(4) 0.004(3)
O11 0.063(6) 0.054(5) 0.019(4) -0.003(4) 0.013(4) -0.007(4)
O12 0.044(5) 0.032(4) 0.041(5) -0.001(3) 0.011(4) 0.008(3)
O13 0.045(5) 0.026(4) 0.027(4) 0.000(3) 0.010(4) -0.003(3)
O14 0.057(6) 0.049(5) 0.025(4) -0.010(4) -0.001(4) -0.012(4)
O15 0.066(6) 0.031(4) 0.044(5) -0.003(4) 0.011(4) -0.007(4)
O16 0.049(5) 0.022(3) 0.038(5) 0.000(3) 0.015(4) -0.005(3)
O17 0.037(4) 0.024(3) 0.026(4) 0.000(3) 0.011(3) -0.005(3)
O18 0.033(5) 0.043(4) 0.047(5) 0.003(4) 0.002(4) 0.002(3)
O19 0.047(5) 0.040(4) 0.042(5) -0.002(4) -0.012(4) 0.002(4)
O20 0.029(4) 0.023(3) 0.034(4) -0.002(3) 0.010(3) -0.003(3)
O21 0.032(4) 0.022(3) 0.021(4) -0.004(3) 0.010(3) 0.002(3)
O22 0.038(4) 0.020(3) 0.019(4) 0.003(3) 0.008(3) -0.001(3)
O23 0.039(5) 0.031(4) 0.021(4) -0.003(3) 0.001(3) 0.004(3)
O24 0.031(4) 0.018(3) 0.018(4) -0.002(3) 0.006(3) -0.002(3)
O25 0.027(4) 0.028(4) 0.032(4) 0.004(3) 0.005(3) -0.003(3)
O26 0.046(5) 0.037(4) 0.039(5) 0.000(3) 0.018(4) 0.013(4)
O27 0.042(5) 0.027(4) 0.030(4) -0.001(3) 0.002(4) -0.001(3)

loop_
_atom_type_symbol
_atom_type_description
_atom_type_scat_dispersion_real
_atom_type_scat_dispersion_imag
_atom_type_scat_source
O O 0.0106 0.0060 'International Tables Vol C Tables 4.2.6.8 and 6.1.1.4'
Mo Mo -1.6832 0.6857 'International Tables Vol C Tables 4.2.6.8 and 6.1.1.4'
As As 0.0499 2.0058 'International Tables Vol C Tables 4.2.6.8 and 6.1.1.4'
Cr Cr 0.3209 0.6236 'International Tables Vol C Tables 4.2.6.8 and 6.1.1.4'
Fe Fe 0.3463 0.8444 'International Tables Vol C Tables 4.2.6.8 and 6.1.1.4'
N N 0.0061 0.0033 'International Tables Vol C Tables 4.2.6.8 and 6.1.1.4'
H H 0.0000 0.0000 'International Tables Vol C Tables 4.2.6.8 and 6.1.1.4'

loop_
_geom_angle_atom_site_label_1
_geom_angle_atom_site_label_2
_geom_angle_atom_site_label_3
_geom_angle
_geom_angle_site_symmetry_1
_geom_angle_site_symmetry_3
_geom_angle_publ_flag
O21 As1 O24 98.1(3) . . ?
O21 As1 O22 99.5(3) . . ?
O24 As1 O22 102.1(3) . . ?
O1 Cr1 O8 89.9(3) . . ?
O1 Cr1 O9 89.6(3) . . ?
O8 Cr1 O9 90.3(3) . . ?
O1 Cr1 O20 90.2(3) . 3_656 ?
O8 Cr1 O20 90.1(3) . 3_656 ?
O9 Cr1 O20 179.6(3) . 3_656 ?
O1 Cr1 O21 95.4(3) . 3_656 ?
O8 Cr1 O21 174.7(3) . 3_656 ?
O9 Cr1 O21 90.0(3) . 3_656 ?
O20 Cr1 O21 89.6(3) 3_656 3_656 ?
O1 Cr1 O21 174.7(3) . . ?
O8 Cr1 O21 95.1(3) . . ?
O9 Cr1 O21 88.7(3) . . ?
O20 Cr1 O21 91.5(3) 3_656 . ?
O21 Cr1 O21 79.6(3) 3_656 . ?
O26 Mo1 O15 106.2(4) . . ?
O26 Mo1 O16 99.7(3) . . ?
O15 Mo1 O16 99.3(3) . . ?
O26 Mo1 O13 94.2(3) . . ?
O15 Mo1 O13 100.2(3) . . ?
O16 Mo1 O13 151.8(3) . . ?
O26 Mo1 O24 92.3(3) . . ?
O15 Mo1 O24 161.5(3) . . ?
O16 Mo1 O24 75.2(2) . . ?
O13 Mo1 O24 79.8(2) . . ?
O26 Mo1 O27 159.7(3) . . ?
O15 Mo1 O27 90.2(3) . . ?
O16 Mo1 O27 89.1(3) . . ?
O13 Mo1 O27 70.7(3) . . ?
O24 Mo1 O27 72.2(2) . . ?
O18 Mo2 O20 104.0(3) . . ?
O18 Mo2 O17 104.2(3) . . ?
O20 Mo2 O17 97.9(3) . . ?
O18 Mo2 O25 99.3(3) . . ?
O20 Mo2 O25 91.3(3) . . ?
O17 Mo2 O25 151.7(3) . . ?
O18 Mo2 O27 95.1(3) . . ?
O20 Mo2 O27 157.3(3) . . ?
O17 Mo2 O27 89.0(3) . . ?
O25 Mo2 O27 73.3(3) . . ?
O18 Mo2 O24 167.2(3) . . ?
O20 Mo2 O24 88.7(3) . . ?
O17 Mo2 O24 75.4(3) . . ?
O25 Mo2 O24 78.2(2) . . ?
O27 Mo2 O24 72.1(2) . . ?
O12 Mo3 O11 106.5(4) . . ?
O12 Mo3 O6 100.1(3) . . ?
O11 Mo3 O6 99.1(3) . . ?
O12 Mo3 O13 93.3(3) . . ?
O11 Mo3 O13 100.4(3) . . ?
O6 Mo3 O13 152.1(3) . . ?
O12 Mo3 O22 93.5(3) . . ?
O11 Mo3 O22 159.9(3) . . ?
O6 Mo3 O22 75.8(3) . . ?
O13 Mo3 O22 79.1(3) . . ?
O12 Mo3 O23 161.2(3) . . ?
O11 Mo3 O23 87.8(3) . . ?
O6 Mo3 O23 89.4(3) . . ?
O13 Mo3 O23 71.7(3) . . ?
O22 Mo3 O23 72.9(2) . . ?
O10 Mo4 O9 103.0(3) . . ?
O10 Mo4 O7 102.5(3) . . ?
O9 Mo4 O7 97.5(3) . . ?
O10 Mo4 O25 100.3(3) . . ?
O9 Mo4 O25 92.0(3) . . ?
O7 Mo4 O25 152.6(3) . . ?
O10 Mo4 O23 95.5(3) . . ?
O9 Mo4 O23 158.5(3) . . ?
O7 Mo4 O23 88.8(3) . . ?
O25 Mo4 O23 73.9(3) . . ?
O10 Mo4 O22 168.2(3) . . ?
O9 Mo4 O22 88.8(3) . . ?
O7 Mo4 O22 75.8(3) . . ?
O25 Mo4 O22 78.8(2) . . ?
O23 Mo4 O22 72.8(2) . . ?
O4 Mo5 O5 101.5(4) . . ?
O4 Mo5 O8 102.6(3) . . ?
O5 Mo5 O8 102.1(3) . . ?
O4 Mo5 O6 98.8(3) . . ?
O5 Mo5 O6 92.3(3) . . ?
O8 Mo5 O6 151.1(3) . . ?
O4 Mo5 O7 93.5(3) . . ?
O5 Mo5 O7 161.3(3) . . ?
O8 Mo5 O7 85.2(3) . . ?
O6 Mo5 O7 74.3(3) . . ?
O4 Mo5 O22 163.9(3) . . ?
O5 Mo5 O22 92.3(3) . . ?
O8 Mo5 O22 82.4(3) . . ?
O6 Mo5 O22 72.0(3) . . ?
O7 Mo5 O22 71.4(2) . . ?
O14 Mo6 O19 103.0(4) . . ?
O14 Mo6 O27 102.7(3) . . ?
O19 Mo6 O27 104.3(3) . . ?
O14 Mo6 O23 103.2(3) . . ?
O19 Mo6 O23 104.0(3) . . ?
O27 Mo6 O23 135.7(3) . . ?
O14 Mo6 O25 170.7(3) . . ?
O19 Mo6 O25 86.3(3) . . ?
O27 Mo6 O25 74.3(3) . . ?
O23 Mo6 O25 74.3(3) . . ?
O14 Mo6 O13 83.5(3) . . ?
O19 Mo6 O13 173.5(3) . . ?
O27 Mo6 O13 73.8(3) . . ?
O23 Mo6 O13 74.2(3) . . ?
O25 Mo6 O13 87.2(2) . . ?
O3 Mo7 O2 104.7(4) . . ?
O3 Mo7 O1 101.2(3) . . ?
O2 Mo7 O1 103.1(3) . . ?
O3 Mo7 O16 94.5(3) . 3_656 ?
O2 Mo7 O16 95.3(3) . 3_656 ?
O1 Mo7 O16 151.7(3) . 3_656 ?
O3 Mo7 O17 162.6(3) . 3_656 ?
O2 Mo7 O17 90.0(3) . 3_656 ?
O1 Mo7 O17 83.9(3) . 3_656 ?
O16 Mo7 O17 74.7(3) 3_656 3_656 ?
O3 Mo7 O24 92.7(3) . 3_656 ?
O2 Mo7 O24 159.6(3) . 3_656 ?
O1 Mo7 O24 83.5(3) . 3_656 ?
O16 Mo7 O24 72.4(2) 3_656 3_656 ?
O17 Mo7 O24 71.2(2) 3_656 3_656 ?
Mo7 O1 Cr1 145.2(4) . . ?
Mo3 O6 Mo5 116.9(3) . . ?
Mo4 O7 Mo5 116.8(3) . . ?
Mo5 O8 Cr1 146.6(4) . . ?
Mo4 O9 Cr1 135.1(4) . . ?
Mo1 O13 Mo3 143.8(4) . . ?
Mo1 O13 Mo6 108.2(3) . . ?
Mo3 O13 Mo6 107.5(3) . . ?
Mo1 O16 Mo7 116.4(3) . 3_656 ?
Mo2 O17 Mo7 117.3(3) . 3_656 ?
Mo2 O20 Fe1 134.9(4) . 3_656 ?
Mo2 O20 Cr1 134.9(4) . 3_656 ?
Fe1 O20 Cr1 0.00(10) 3_656 3_656 ?
As1 O21 Fe1 129.2(3) . 3_656 ?
As1 O21 Cr1 129.2(3) . 3_656 ?
Fe1 O21 Cr1 0.00(6) 3_656 3_656 ?
As1 O21 Cr1 127.2(3) . . ?
Fe1 O21 Cr1 100.4(3) 3_656 . ?
Cr1 O21 Cr1 100.4(3) 3_656 . ?
As1 O22 Mo3 118.5(3) . . ?
As1 O22 Mo5 118.2(3) . . ?
Mo3 O22 Mo5 91.8(2) . . ?
As1 O22 Mo4 126.1(3) . . ?
Mo3 O22 Mo4 102.2(2) . . ?
Mo5 O22 Mo4 92.4(2) . . ?
Mo6 O23 Mo4 105.1(3) . . ?
Mo6 O23 Mo3 104.3(3) . . ?
Mo4 O23 Mo3 108.5(3) . . ?
As1 O24 Mo1 116.9(3) . . ?
As1 O24 Mo7 118.4(3) . 3_656 ?
Mo1 O24 Mo7 92.5(2) . 3_656 ?
As1 O24 Mo2 126.8(3) . . ?
Mo1 O24 Mo2 102.7(2) . . ?
Mo7 O24 Mo2 92.4(2) 3_656 . ?
Mo4 O25 Mo2 152.4(4) . . ?
Mo4 O25 Mo6 104.0(3) . . ?
Mo2 O25 Mo6 103.4(3) . . ?
Mo6 O27 Mo2 105.6(3) . . ?
Mo6 O27 Mo1 105.1(3) . . ?
Mo2 O27 Mo1 109.3(3) . . ?

loop_
_geom_bond_atom_site_label_1
_geom_bond_atom_site_label_2
_geom_bond_distance
_geom_bond_site_symmetry_2
_geom_bond_publ_flag
As1 O21 1.775(6) . ?
As1 O24 1.801(6) . ?
As1 O22 1.805(6) . ?
Cr1 O1 1.950(6) . ?
Cr1 O8 1.967(7) . ?
Cr1 O9 1.976(7) . ?
Cr1 O20 1.976(7) 3_656 ?
Cr1 O21 2.004(7) 3_656 ?
Cr1 O21 2.015(6) . ?
Mo1 O26 1.722(8) . ?
Mo1 O15 1.752(7) . ?
Mo1 O16 1.875(7) . ?
Mo1 O13 1.951(6) . ?
Mo1 O24 2.290(6) . ?
Mo1 O27 2.326(7) . ?
Mo2 O18 1.711(7) . ?
Mo2 O20 1.780(6) . ?
Mo2 O17 1.782(6) . ?
Mo2 O25 1.976(7) . ?
Mo2 O27 2.187(7) . ?
Mo2 O24 2.425(6) . ?
Mo3 O12 1.705(7) . ?
Mo3 O11 1.713(7) . ?
Mo3 O6 1.849(7) . ?
Mo3 O13 1.962(7) . ?
Mo3 O22 2.287(6) . ?
Mo3 O23 2.313(7) . ?
Mo4 O10 1.710(7) . ?
Mo4 O9 1.789(7) . ?
Mo4 O7 1.807(7) . ?
Mo4 O25 1.972(6) . ?
Mo4 O23 2.187(6) . ?
Mo4 O22 2.407(6) . ?
Mo5 O4 1.717(7) . ?
Mo5 O5 1.739(7) . ?
Mo5 O8 1.792(7) . ?
Mo5 O6 2.026(7) . ?
Mo5 O7 2.190(7) . ?
Mo5 O22 2.316(6) . ?
Mo6 O14 1.709(7) . ?
Mo6 O19 1.737(7) . ?
Mo6 O27 1.918(7) . ?
Mo6 O23 1.946(7) . ?
Mo6 O25 2.192(7) . ?
Mo6 O13 2.213(7) . ?
Mo7 O3 1.712(7) . ?
Mo7 O2 1.722(7) . ?
Mo7 O1 1.811(6) . ?
Mo7 O16 2.024(7) 3_656 ?
Mo7 O17 2.201(7) 3_656 ?
Mo7 O24 2.299(6) 3_656 ?
O16 Mo7 2.024(7) 3_656 ?
O17 Mo7 2.201(7) 3_656 ?
O20 Fe1 1.976(7) 3_656 ?
O20 Cr1 1.976(7) 3_656 ?
O21 Fe1 2.004(7) 3_656 ?
O21 Cr1 2.004(7) 3_656 ?
O24 Mo7 2.299(6) 3_656 ?
